data_7708595
loop_
_publ_author_name
'Newman, Paul David'
'Kariuki, Benson'
'Lowy, Phoebe'
'Jerwood, Kimberley'
'Deeming, Laura'

_publ_section_title
;
 Remote Control: Stereoselective Coordination of Electron-Deficient
 2,2&#x2019;-bipyridine Ligands to Re(I) and Ir(III) Cores
;
_journal_name_full 'Dalton Transactions'
_journal_paper_doi 10.1039/D1DT02928B
_journal_year 2021
_chemical_absolute_configuration ad
_chemical_formula_sum 'C38 H47 Cl2 N4 O9 Re'
_chemical_formula_weight 960.89
_space_group_crystal_system monoclinic
_space_group_IT_number 4
_space_group_name_Hall 'P 2yb'
_space_group_name_H-M_alt 'P 1 21 1'
_atom_sites_solution_hydrogens geom
_audit_creation_method SHELXL-2018/1
_audit_update_record
;
2021-10-02 deposited with the CCDC.	2021-10-07 downloaded from the CCDC.
;
_cell_angle_alpha 90
_cell_angle_beta 97.194(3)
_cell_angle_gamma 90
_cell_formula_units_Z 2
_cell_length_a 9.5272(3)
_cell_length_b 11.1664(3)
_cell_length_c 19.1835(5)
_cell_measurement_reflns_used 15006
_cell_measurement_temperature 293(2)
_cell_measurement_theta_max 28.5270
_cell_measurement_theta_min 4.1970
_cell_volume 2024.76(10)
_computing_cell_refinement 'CrysAlisPro 1.171.39.46 (Rigaku OD, 2018)'
_computing_data_collection 'CrysAlisPro 1.171.39.46 (Rigaku OD, 2018)'
_computing_data_reduction 'CrysAlisPro 1.171.39.46 (Rigaku OD, 2018)'
_computing_structure_refinement 'SHELXL-2018/1 (Sheldrick, 2018)'
_computing_structure_solution SHELXS
_diffrn_ambient_temperature 293(2)
_diffrn_measured_fraction_theta_full 0.997
_diffrn_measured_fraction_theta_max 0.912
_diffrn_measurement_device_type 'SuperNova, Dual, Cu at home/near, Atlas'
_diffrn_measurement_method '\w scans'
_diffrn_radiation_type MoK\a
_diffrn_radiation_wavelength 0.71073
_diffrn_reflns_av_R_equivalents 0.0407
_diffrn_reflns_av_unetI/netI 0.0443
_diffrn_reflns_Laue_measured_fraction_full 0.997
_diffrn_reflns_Laue_measured_fraction_max 0.912
_diffrn_reflns_limit_h_max 13
_diffrn_reflns_limit_h_min -12
_diffrn_reflns_limit_k_max 15
_diffrn_reflns_limit_k_min -15
_diffrn_reflns_limit_l_max 26
_diffrn_reflns_limit_l_min -26
_diffrn_reflns_number 33296
_diffrn_reflns_point_group_measured_fraction_full 0.998
_diffrn_reflns_point_group_measured_fraction_max 0.876
_diffrn_reflns_theta_full 25.242
_diffrn_reflns_theta_max 29.643
_diffrn_reflns_theta_min 3.211
_exptl_absorpt_coefficient_mu 3.190
_exptl_absorpt_correction_T_max 1.000
_exptl_absorpt_correction_T_min 0.384
_exptl_absorpt_correction_type gaussian
_exptl_absorpt_process_details
;
CrysAlisPro 1.171.39.46 (Rigaku Oxford Diffraction, 2018)
Numerical absorption correction based on gaussian integration over
			a multifaceted crystal model
Empirical absorption correction using spherical harmonics,
 implemented in SCALE3 ABSPACK scaling algorithm.
;
_exptl_crystal_colour yellow
_exptl_crystal_density_diffrn 1.576
_exptl_crystal_description needle
_exptl_crystal_F_000 968
_exptl_crystal_size_max 0.460
_exptl_crystal_size_mid 0.092
_exptl_crystal_size_min 0.063
_refine_diff_density_max 1.709
_refine_diff_density_min -0.820
_refine_diff_density_rms 0.115
_refine_ls_abs_structure_details
;
 Flack x determined using 3802 quotients [(I+)-(I-)]/[(I+)+(I-)]
 (Parsons, Flack and Wagner, Acta Cryst. B69 (2013) 249-259).
;
_refine_ls_abs_structure_Flack 0.007(5)
_refine_ls_extinction_method none
_refine_ls_goodness_of_fit_ref 1.059
_refine_ls_hydrogen_treatment constr
_refine_ls_matrix_type full
_refine_ls_number_parameters 535
_refine_ls_number_reflns 10036
_refine_ls_number_restraints 301
_refine_ls_restrained_S_all 1.121
_refine_ls_R_factor_all 0.0451
_refine_ls_R_factor_gt 0.0381
_refine_ls_shift/su_max 0.002
_refine_ls_shift/su_mean 0.000
_refine_ls_structure_factor_coef Fsqd
_refine_ls_weighting_details 'w=1/[\s^2^(Fo^2^)+(0.0501P)^2^+1.9918P] where P=(Fo^2^+2Fc^2^)/3'
_refine_ls_weighting_scheme calc
_refine_ls_wR_factor_gt 0.0915
_refine_ls_wR_factor_ref 0.0959
_reflns_Friedel_coverage 0.833
_reflns_Friedel_fraction_full 0.999
_reflns_Friedel_fraction_max 0.837
_reflns_number_gt 9072
_reflns_number_total 10036
_reflns_threshold_expression 'I > 2\s(I)'
_cod_data_source_file d1dt02928b2.cif
_cod_data_source_block pdn2004c
_cod_original_sg_symbol_H-M 'P 21'
_cod_database_code 7708595
_shelx_shelxl_version_number 2018/1
_shelx_space_group_comment
;
The symmetry employed for this shelxl refinement is uniquely defined
by the following loop, which should always be used as a source of
symmetry information in preference to the above space-group names.
They are only intended as comments.
;
_shelx_estimated_absorpt_t_min 0.322
_shelx_estimated_absorpt_t_max 0.824

loop_
_space_group_symop_operation_xyz
'x, y, z'
'-x, y+1/2, -z'

loop_
_atom_site_label
_atom_site_type_symbol
_atom_site_fract_x
_atom_site_fract_y
_atom_site_fract_z
_atom_site_U_iso_or_equiv
_atom_site_adp_type
_atom_site_occupancy
_atom_site_site_symmetry_order
_atom_site_calc_flag
_atom_site_refinement_flags_posn
_atom_site_refinement_flags_adp
_atom_site_refinement_flags_occupancy
_atom_site_disorder_assembly
_atom_site_disorder_group
C1 C 0.1451(9) 0.4852(8) 0.4645(5) 0.0428(19) Uani 1 1 d . . . . .
H1 H 0.155465 0.549458 0.434739 0.051 Uiso 1 1 calc R U . . .
C2 C 0.0275(11) 0.4127(9) 0.4507(6) 0.051(2) Uani 1 1 d . . . . .
H2 H -0.041341 0.428437 0.412995 0.061 Uiso 1 1 calc R U . . .
C3 C 0.0150(14) 0.3158(13) 0.4945(9) 0.063(4) Uani 1 1 d . . . . .
H3 H -0.063503 0.265791 0.486605 0.075 Uiso 1 1 calc R U . . .
C4 C 0.1163(10) 0.2936(10) 0.5487(5) 0.051(2) Uani 1 1 d . . . . .
H4 H 0.109186 0.227288 0.577458 0.061 Uiso 1 1 calc R U . . .
C5 C 0.2323(9) 0.3711(7) 0.5614(5) 0.0366(18) Uani 1 1 d . . . . .
C6 C 0.3471(9) 0.3541(7) 0.6194(4) 0.0355(17) Uani 1 1 d . . . . .
C7 C 0.3487(11) 0.2567(8) 0.6631(5) 0.054(2) Uani 1 1 d . . . . .
H7 H 0.276977 0.199724 0.657442 0.064 Uiso 1 1 calc R U . . .
C8 C 0.4602(15) 0.2464(12) 0.7154(7) 0.059(4) Uani 1 1 d . . . . .
H8 H 0.463888 0.180544 0.745244 0.071 Uiso 1 1 calc R U . . .
C9 C 0.5625(12) 0.3268(9) 0.7248(5) 0.052(2) Uani 1 1 d . . . . .
H9 H 0.637408 0.318176 0.760444 0.062 Uiso 1 1 calc R U . . .
C10 C 0.5546(9) 0.4244(7) 0.6799(4) 0.0342(16) Uani 1 1 d . . . . .
C11 C 0.6459(8) 0.6095(7) 0.7270(4) 0.035(2) Uani 1 1 d . . . . .
H11 H 0.553959 0.631000 0.733181 0.042 Uiso 1 1 calc R U . . .
C12 C 0.8138(9) 0.4734(8) 0.6828(5) 0.045(2) Uani 1 1 d . . . . .
H12 H 0.819438 0.388042 0.671506 0.054 Uiso 1 1 calc R U . . .
C13 C 0.8680(9) 0.5516(8) 0.6278(5) 0.049(2) Uani 1 1 d . . . . .
H13A H 0.793228 0.569030 0.590071 0.059 Uiso 1 1 calc R U . . .
H13B H 0.945263 0.512664 0.608216 0.059 Uiso 1 1 calc R U . . .
C14 C 0.9197(10) 0.6679(9) 0.6672(6) 0.050(2) Uani 1 1 d . . . . .
H14A H 1.017560 0.684071 0.661352 0.060 Uiso 1 1 calc R U . . .
H14B H 0.862439 0.735643 0.649302 0.060 Uiso 1 1 calc R U . . .
C15 C 0.9049(12) 0.6468(12) 0.7443(8) 0.048(3) Uani 1 1 d . . . . .
C16 C 0.9081(16) 0.5059(13) 0.7505(8) 0.056(3) Uani 1 1 d . . . . .
C17 C 1.0088(11) 0.7092(12) 0.7949(7) 0.075(4) Uani 1 1 d . . . . .
H17A H 0.991204 0.690589 0.841836 0.113 Uiso 1 1 calc R U . . .
H17B H 1.102507 0.683818 0.788302 0.113 Uiso 1 1 calc R U . . .
H17C H 1.000460 0.794095 0.787390 0.113 Uiso 1 1 calc R U . . .
C18 C 1.0631(11) 0.4627(11) 0.7442(8) 0.075(4) Uani 1 1 d . . . . .
H18A H 1.123429 0.482589 0.786507 0.113 Uiso 1 1 calc R U . . .
H18B H 1.063359 0.377496 0.737383 0.113 Uiso 1 1 calc R U . . .
H18C H 1.097029 0.501502 0.704942 0.113 Uiso 1 1 calc R U . . .
C19 C 0.8680(12) 0.4514(9) 0.8186(6) 0.063(3) Uani 1 1 d . . . . .
H19A H 0.934034 0.477713 0.857551 0.094 Uiso 1 1 calc R U . . .
H19B H 0.774436 0.476866 0.825399 0.094 Uiso 1 1 calc R U . . .
H19C H 0.870486 0.365668 0.815596 0.094 Uiso 1 1 calc R U . . .
C20 C 0.7232(10) 0.7996(9) 0.7831(6) 0.054(2) Uani 1 1 d . . . . .
H20A H 0.723969 0.858342 0.745945 0.065 Uiso 1 1 calc R U . . .
H20B H 0.800683 0.818729 0.819165 0.065 Uiso 1 1 calc R U . . .
C21 C 0.5858(11) 0.8124(9) 0.8145(5) 0.050(2) Uani 1 1 d . . . . .
C22 C 0.4696(12) 0.8776(8) 0.7801(6) 0.051(2) Uani 1 1 d . . . . .
C23 C 0.3554(13) 0.9036(11) 0.8137(7) 0.067(3) Uani 1 1 d . . . . .
H23 H 0.279848 0.947050 0.790990 0.080 Uiso 1 1 calc R U . . .
C24 C 0.3530(18) 0.8630(15) 0.8852(8) 0.075(4) Uani 1 1 d . . . . .
C25 C 0.461(2) 0.7938(16) 0.9165(7) 0.090(5) Uani 1 1 d . . . . .
H25 H 0.455717 0.762543 0.961092 0.108 Uiso 1 1 calc R U . . .
C26 C 0.5770(14) 0.7695(12) 0.8827(6) 0.066(3) Uani 1 1 d . . . . .
C27 C 0.4640(18) 0.9254(13) 0.7074(8) 0.071(4) Uani 1 1 d . . . . .
H27A H 0.548371 0.902654 0.688143 0.106 Uiso 1 1 calc R U . . .
H27B H 0.382907 0.893185 0.678812 0.106 Uiso 1 1 calc R U . . .
H27C H 0.457207 1.011116 0.708446 0.106 Uiso 1 1 calc R U . . .
C28 C 0.7013(18) 0.7027(14) 0.9229(6) 0.102(5) Uani 1 1 d . . . . .
H28A H 0.774175 0.692091 0.893154 0.153 Uiso 1 1 calc R U . . .
H28B H 0.737858 0.748120 0.963657 0.153 Uiso 1 1 calc R U . . .
H28C H 0.670006 0.625827 0.937232 0.153 Uiso 1 1 calc R U . . .
C29 C 0.2252(18) 0.8914(17) 0.9215(9) 0.103(5) Uani 1 1 d . U . . .
H29A H 0.161158 0.940923 0.891438 0.155 Uiso 1 1 calc R U . . .
H29B H 0.178447 0.818289 0.931372 0.155 Uiso 1 1 calc R U . . .
H29C H 0.254579 0.933001 0.964613 0.155 Uiso 1 1 calc R U . . .
C30 C 0.5458(9) 0.5181(8) 0.4871(5) 0.0410(19) Uani 1 1 d . . . . .
C31 C 0.3623(10) 0.6999(8) 0.4764(5) 0.047(2) Uani 1 1 d . . . . .
C32 C 0.5638(8) 0.7042(7) 0.5746(4) 0.0311(15) Uani 1 1 d . . . . .
N1 N 0.2450(7) 0.4663(6) 0.5192(4) 0.0358(14) Uani 1 1 d . . . . .
N2 N 0.4501(6) 0.4393(5) 0.6264(3) 0.0305(13) Uani 1 1 d . . . . .
N3 N 0.6659(7) 0.5111(6) 0.6917(3) 0.0352(14) Uani 1 1 d . . . . .
N4 N 0.7504(8) 0.6783(7) 0.7536(4) 0.0431(16) Uani 1 1 d . . . . .
O1 O 0.6257(9) 0.4823(8) 0.4533(4) 0.067(2) Uani 1 1 d . . . . .
O2 O 0.3254(8) 0.7698(7) 0.4332(4) 0.069(2) Uani 1 1 d . . . . .
O3 O 0.6441(6) 0.7798(6) 0.5859(4) 0.0469(14) Uani 1 1 d . . . . .
Cl1 Cl 0.2744(2) 0.6660(2) 0.63365(13) 0.0463(5) Uani 1 1 d . . . . .
Re1 Re 0.42084(2) 0.58697(7) 0.54784(2) 0.02902(9) Uani 1 1 d . . . . .
Cl2 Cl 0.0569(10) 0.5939(10) 0.2691(5) 0.0482(14) Uani 0.491(10) 1 d D U P A 1
O6 O 0.083(2) 0.4773(11) 0.2953(9) 0.070(3) Uani 0.491(10) 1 d D U P A 1
O7 O 0.0267(19) 0.6613(14) 0.3332(7) 0.074(3) Uani 0.491(10) 1 d D U P A 1
O8 O 0.1653(16) 0.6561(16) 0.2439(10) 0.091(4) Uani 0.491(10) 1 d D U P A 1
O9 O -0.0727(15) 0.6187(16) 0.2234(8) 0.083(4) Uani 0.491(10) 1 d D U P A 1
Cl2A Cl 0.0389(12) 0.5854(12) 0.2719(5) 0.0613(17) Uani 0.509(10) 1 d D U P A 2
O6A O -0.0679(14) 0.598(2) 0.3195(7) 0.073(3) Uani 0.509(10) 1 d D U P A 2
O7A O 0.1528(18) 0.6643(16) 0.3032(10) 0.086(3) Uani 0.509(10) 1 d D U P A 2
O8A O 0.080(2) 0.4764(13) 0.2582(10) 0.080(4) Uani 0.509(10) 1 d D U P A 2
O9A O -0.006(2) 0.6527(15) 0.2082(8) 0.082(3) Uani 0.509(10) 1 d D U P A 2
O4 O 0.5483(14) 0.3321(15) 0.8948(8) 0.152(6) Uani 1 1 d D U . B 2
C33 C 0.383(2) 0.4914(12) 0.8768(14) 0.205(12) Uani 1 1 d D U . B 2
H33A H 0.281330 0.496033 0.871729 0.307 Uiso 1 1 calc R U . B 2
H33B H 0.421450 0.537727 0.916811 0.307 Uiso 1 1 calc R U . B 2
H33C H 0.416434 0.522469 0.835300 0.307 Uiso 1 1 calc R U . B 2
C34 C 0.4275(15) 0.3646(13) 0.8870(9) 0.101(6) Uani 1 1 d D U . B 2
C35 C 0.3088(16) 0.2754(14) 0.8809(10) 0.099(6) Uani 1 1 d D U . B 2
H35A H 0.219925 0.316996 0.874972 0.149 Uiso 1 1 calc R U . B 2
H35B H 0.315086 0.224559 0.841084 0.149 Uiso 1 1 calc R U . B 2
H35C H 0.315528 0.227660 0.922812 0.149 Uiso 1 1 calc R U . B 2
O5 O 0.124(3) 0.528(2) -0.0155(11) 0.311(16) Uani 1 1 d D U . C 2
C36 C 0.2678(17) 0.567(2) 0.0928(10) 0.145(8) Uani 1 1 d D U . C 2
H36A H 0.255277 0.612126 0.134003 0.218 Uiso 1 1 calc R U . C 2
H36B H 0.284545 0.484167 0.105451 0.218 Uiso 1 1 calc R U . C 2
H36C H 0.347282 0.597443 0.072272 0.218 Uiso 1 1 calc R U . C 2
C37 C 0.1380(18) 0.576(2) 0.0410(10) 0.145(7) Uani 1 1 d D U . C 2
C38 C 0.052(2) 0.685(2) 0.0516(10) 0.150(8) Uani 1 1 d D U . C 2
H38A H 0.074136 0.713713 0.098934 0.226 Uiso 1 1 calc R U . C 2
H38B H 0.072486 0.746857 0.019425 0.226 Uiso 1 1 calc R U . C 2
H38C H -0.047214 0.665788 0.043170 0.226 Uiso 1 1 calc R U . C 2

loop_
_atom_site_aniso_label
_atom_site_aniso_U_11
_atom_site_aniso_U_22
_atom_site_aniso_U_33
_atom_site_aniso_U_23
_atom_site_aniso_U_13
_atom_site_aniso_U_12
C1 0.035(5) 0.039(5) 0.052(5) -0.003(4) -0.003(4) -0.002(4)
C2 0.038(5) 0.049(6) 0.065(6) -0.012(5) 0.000(4) -0.002(4)
C3 0.034(6) 0.071(11) 0.082(8) -0.007(7) 0.003(5) -0.020(6)
C4 0.047(5) 0.055(6) 0.053(5) -0.004(5) 0.010(4) -0.018(4)
C5 0.039(4) 0.029(4) 0.044(4) -0.006(3) 0.012(4) -0.006(3)
C6 0.039(4) 0.027(4) 0.043(4) -0.006(3) 0.016(3) -0.007(3)
C7 0.066(6) 0.038(5) 0.055(5) 0.000(4) -0.001(5) -0.021(4)
C8 0.071(9) 0.042(7) 0.061(8) 0.018(6) -0.007(7) -0.001(6)
C9 0.069(7) 0.039(5) 0.044(5) 0.005(4) -0.005(4) -0.005(4)
C10 0.038(4) 0.032(4) 0.033(4) -0.003(3) 0.005(3) -0.002(3)
C11 0.032(3) 0.035(6) 0.037(3) 0.008(3) 0.001(3) -0.002(3)
C12 0.036(5) 0.037(4) 0.061(5) 0.004(4) -0.001(4) 0.013(4)
C13 0.029(4) 0.060(7) 0.062(5) 0.002(4) 0.017(4) 0.010(3)
C14 0.030(5) 0.047(5) 0.072(6) 0.013(5) 0.005(4) 0.002(4)
C15 0.025(5) 0.044(6) 0.075(8) 0.003(5) 0.002(5) 0.000(4)
C16 0.057(8) 0.043(7) 0.064(7) 0.002(6) -0.005(6) 0.004(5)
C17 0.047(6) 0.064(7) 0.109(10) -0.001(7) -0.011(7) -0.012(5)
C18 0.033(5) 0.060(7) 0.128(11) 0.021(7) -0.011(6) 0.015(5)
C19 0.069(7) 0.048(6) 0.064(6) 0.012(5) -0.022(5) 0.002(5)
C20 0.052(6) 0.036(5) 0.073(6) -0.010(5) 0.008(5) -0.009(4)
C21 0.054(6) 0.047(5) 0.049(5) -0.022(4) 0.003(4) -0.012(4)
C22 0.057(6) 0.039(5) 0.057(6) -0.017(4) 0.007(5) -0.006(4)
C23 0.070(8) 0.063(7) 0.069(7) -0.034(6) 0.013(6) -0.010(6)
C24 0.082(10) 0.086(10) 0.059(8) -0.035(7) 0.021(7) -0.021(8)
C25 0.126(13) 0.094(11) 0.055(7) -0.012(8) 0.030(8) -0.031(10)
C26 0.082(8) 0.069(8) 0.044(5) -0.010(5) -0.004(5) -0.010(6)
C27 0.098(12) 0.046(8) 0.067(9) 0.001(7) 0.009(8) 0.017(8)
C28 0.139(14) 0.107(12) 0.054(7) -0.008(7) -0.010(8) 0.029(11)
C29 0.093(9) 0.125(10) 0.097(9) -0.049(8) 0.033(7) -0.036(8)
C30 0.039(5) 0.044(5) 0.041(4) -0.005(4) 0.013(4) -0.003(4)
C31 0.052(5) 0.040(5) 0.047(5) 0.015(4) -0.002(4) -0.009(4)
C32 0.027(4) 0.033(4) 0.033(4) 0.003(3) 0.003(3) -0.003(3)
N1 0.031(3) 0.034(3) 0.043(4) -0.007(3) 0.005(3) -0.003(3)
N2 0.030(3) 0.025(3) 0.037(3) -0.004(3) 0.011(3) -0.001(2)
N3 0.034(4) 0.039(4) 0.032(3) 0.001(3) 0.001(3) -0.003(3)
N4 0.043(4) 0.038(4) 0.046(4) -0.004(3) -0.001(3) -0.004(3)
O1 0.063(4) 0.085(6) 0.058(4) -0.018(4) 0.025(4) 0.000(4)
O2 0.069(5) 0.058(5) 0.073(5) 0.033(4) -0.021(4) -0.010(4)
O3 0.039(3) 0.035(3) 0.065(4) 0.005(3) 0.003(3) -0.006(3)
Cl1 0.0370(10) 0.0419(11) 0.0628(13) -0.0092(10) 0.0173(9) 0.0038(8)
Re1 0.02832(13) 0.02594(13) 0.03305(13) 0.0013(2) 0.00482(9) -0.00047(19)
Cl2 0.053(2) 0.042(3) 0.052(2) -0.001(3) 0.0132(19) -0.007(3)
O6 0.088(6) 0.050(6) 0.074(7) -0.003(6) 0.019(6) 0.013(5)
O7 0.089(6) 0.065(6) 0.071(6) -0.015(5) 0.017(5) 0.016(5)
O8 0.093(6) 0.086(6) 0.094(6) 0.005(6) 0.012(6) -0.021(6)
O9 0.081(6) 0.081(6) 0.085(6) 0.012(5) -0.006(5) -0.010(5)
Cl2A 0.070(3) 0.047(3) 0.066(3) 0.003(3) 0.004(2) -0.009(3)
O6A 0.073(5) 0.072(6) 0.080(5) -0.004(6) 0.028(5) 0.013(6)
O7A 0.091(6) 0.072(6) 0.093(6) -0.005(6) 0.000(6) -0.025(5)
O8A 0.096(6) 0.058(6) 0.088(7) 0.006(6) 0.017(6) 0.004(6)
O9A 0.090(6) 0.079(6) 0.075(6) 0.019(5) 0.003(5) -0.008(6)
O4 0.136(10) 0.201(12) 0.119(9) 0.004(9) 0.010(8) 0.002(10)
C33 0.195(16) 0.189(16) 0.223(17) 0.003(12) -0.002(12) -0.037(12)
C34 0.100(8) 0.110(8) 0.092(8) -0.006(6) 0.007(6) -0.001(6)
C35 0.098(10) 0.094(10) 0.104(10) 0.016(8) 0.004(8) -0.001(8)
O5 0.319(19) 0.31(2) 0.307(18) -0.034(13) 0.039(13) -0.013(13)
C36 0.127(11) 0.132(13) 0.174(12) 0.023(11) 0.006(10) 0.041(10)
C37 0.146(9) 0.142(9) 0.145(8) -0.011(7) 0.012(6) -0.004(7)
C38 0.156(13) 0.174(13) 0.121(11) 0.004(10) 0.021(10) 0.054(11)

loop_
_atom_type_symbol
_atom_type_description
_atom_type_scat_dispersion_real
_atom_type_scat_dispersion_imag
_atom_type_scat_source
C C 0.0033 0.0016 'International Tables Vol C Tables 4.2.6.8 and 6.1.1.4'
H H 0.0000 0.0000 'International Tables Vol C Tables 4.2.6.8 and 6.1.1.4'
Cl Cl 0.1484 0.1585 'International Tables Vol C Tables 4.2.6.8 and 6.1.1.4'
N N 0.0061 0.0033 'International Tables Vol C Tables 4.2.6.8 and 6.1.1.4'
O O 0.0106 0.0060 'International Tables Vol C Tables 4.2.6.8 and 6.1.1.4'
Re Re -1.0185 7.2310 'International Tables Vol C Tables 4.2.6.8 and 6.1.1.4'

loop_
_geom_angle_atom_site_label_1
_geom_angle_atom_site_label_2
_geom_angle_atom_site_label_3
_geom_angle
_geom_angle_site_symmetry_1
_geom_angle_site_symmetry_3
_geom_angle_publ_flag
N1 C1 C2 122.4(9) . . ?
N1 C1 H1 118.8 . . ?
C2 C1 H1 118.8 . . ?
C1 C2 C3 118.1(11) . . ?
C1 C2 H2 120.9 . . ?
C3 C2 H2 120.9 . . ?
C4 C3 C2 120.2(12) . . ?
C4 C3 H3 119.9 . . ?
C2 C3 H3 119.9 . . ?
C3 C4 C5 119.5(11) . . ?
C3 C4 H4 120.3 . . ?
C5 C4 H4 120.3 . . ?
N1 C5 C4 120.7(8) . . ?
N1 C5 C6 116.1(7) . . ?
C4 C5 C6 123.1(8) . . ?
N2 C6 C7 122.8(8) . . ?
N2 C6 C5 116.3(7) . . ?
C7 C6 C5 121.0(7) . . ?
C8 C7 C6 117.5(9) . . ?
C8 C7 H7 121.3 . . ?
C6 C7 H7 121.3 . . ?
C9 C8 C7 122.2(11) . . ?
C9 C8 H8 118.9 . . ?
C7 C8 H8 118.9 . . ?
C8 C9 C10 117.9(10) . . ?
C8 C9 H9 121.0 . . ?
C10 C9 H9 121.0 . . ?
N2 C10 C9 123.2(8) . . ?
N2 C10 N3 119.9(7) . . ?
C9 C10 N3 116.9(7) . . ?
N4 C11 N3 122.5(7) . . ?
N4 C11 H11 118.7 . . ?
N3 C11 H11 118.7 . . ?
N3 C12 C13 109.0(7) . . ?
N3 C12 C16 107.3(9) . . ?
C13 C12 C16 103.9(9) . . ?
N3 C12 H12 112.1 . . ?
C13 C12 H12 112.1 . . ?
C16 C12 H12 112.1 . . ?
C12 C13 C14 105.0(8) . . ?
C12 C13 H13A 110.7 . . ?
C14 C13 H13A 110.7 . . ?
C12 C13 H13B 110.7 . . ?
C14 C13 H13B 110.7 . . ?
H13A C13 H13B 108.8 . . ?
C15 C14 C13 106.3(9) . . ?
C15 C14 H14A 110.5 . . ?
C13 C14 H14A 110.5 . . ?
C15 C14 H14B 110.5 . . ?
C13 C14 H14B 110.5 . . ?
H14A C14 H14B 108.7 . . ?
C17 C15 C14 115.5(11) . . ?
C17 C15 N4 112.8(11) . . ?
C14 C15 N4 106.4(9) . . ?
C17 C15 C16 114.7(13) . . ?
C14 C15 C16 102.9(12) . . ?
N4 C15 C16 103.2(11) . . ?
C12 C16 C19 116.6(11) . . ?
C12 C16 C18 108.7(12) . . ?
C19 C16 C18 106.3(11) . . ?
C12 C16 C15 99.8(11) . . ?
C19 C16 C15 117.0(14) . . ?
C18 C16 C15 108.1(12) . . ?
C15 C17 H17A 109.5 . . ?
C15 C17 H17B 109.5 . . ?
H17A C17 H17B 109.5 . . ?
C15 C17 H17C 109.5 . . ?
H17A C17 H17C 109.5 . . ?
H17B C17 H17C 109.5 . . ?
C16 C18 H18A 109.5 . . ?
C16 C18 H18B 109.5 . . ?
H18A C18 H18B 109.5 . . ?
C16 C18 H18C 109.5 . . ?
H18A C18 H18C 109.5 . . ?
H18B C18 H18C 109.5 . . ?
C16 C19 H19A 109.5 . . ?
C16 C19 H19B 109.5 . . ?
H19A C19 H19B 109.5 . . ?
C16 C19 H19C 109.5 . . ?
H19A C19 H19C 109.5 . . ?
H19B C19 H19C 109.5 . . ?
N4 C20 C21 115.7(8) . . ?
N4 C20 H20A 108.4 . . ?
C21 C20 H20A 108.4 . . ?
N4 C20 H20B 108.4 . . ?
C21 C20 H20B 108.4 . . ?
H20A C20 H20B 107.4 . . ?
C26 C21 C22 118.3(10) . . ?
C26 C21 C20 119.5(10) . . ?
C22 C21 C20 121.8(9) . . ?
C23 C22 C21 120.8(11) . . ?
C23 C22 C27 115.5(11) . . ?
C21 C22 C27 123.7(10) . . ?
C22 C23 C24 119.3(13) . . ?
C22 C23 H23 120.3 . . ?
C24 C23 H23 120.3 . . ?
C25 C24 C23 119.7(13) . . ?
C25 C24 C29 121.5(15) . . ?
C23 C24 C29 118.7(17) . . ?
C24 C25 C26 120.6(14) . . ?
C24 C25 H25 119.7 . . ?
C26 C25 H25 119.7 . . ?
C25 C26 C21 121.1(13) . . ?
C25 C26 C28 118.5(13) . . ?
C21 C26 C28 120.3(12) . . ?
C22 C27 H27A 109.5 . . ?
C22 C27 H27B 109.5 . . ?
H27A C27 H27B 109.5 . . ?
C22 C27 H27C 109.5 . . ?
H27A C27 H27C 109.5 . . ?
H27B C27 H27C 109.5 . . ?
C26 C28 H28A 109.5 . . ?
C26 C28 H28B 109.5 . . ?
H28A C28 H28B 109.5 . . ?
C26 C28 H28C 109.5 . . ?
H28A C28 H28C 109.5 . . ?
H28B C28 H28C 109.5 . . ?
C24 C29 H29A 109.5 . . ?
C24 C29 H29B 109.5 . . ?
H29A C29 H29B 109.5 . . ?
C24 C29 H29C 109.5 . . ?
H29A C29 H29C 109.5 . . ?
H29B C29 H29C 109.5 . . ?
O1 C30 Re1 175.7(8) . . ?
O2 C31 Re1 179.2(10) . . ?
O3 C32 Re1 174.2(7) . . ?
C1 N1 C5 119.0(7) . . ?
C1 N1 Re1 123.4(6) . . ?
C5 N1 Re1 117.5(5) . . ?
C10 N2 C6 116.3(7) . . ?
C10 N2 Re1 128.7(5) . . ?
C6 N2 Re1 115.0(5) . . ?
C11 N3 C10 119.6(7) . . ?
C11 N3 C12 119.4(7) . . ?
C10 N3 C12 118.6(7) . . ?
C11 N4 C20 121.1(7) . . ?
C11 N4 C15 120.7(8) . . ?
C20 N4 C15 117.4(8) . . ?
C31 Re1 C32 82.8(4) . . ?
C31 Re1 C30 88.7(4) . . ?
C32 Re1 C30 87.8(3) . . ?
C31 Re1 N1 94.7(3) . . ?
C32 Re1 N1 174.8(3) . . ?
C30 Re1 N1 96.6(3) . . ?
C31 Re1 N2 169.4(3) . . ?
C32 Re1 N2 107.5(3) . . ?
C30 Re1 N2 94.5(3) . . ?
N1 Re1 N2 74.8(2) . . ?
C31 Re1 Cl1 96.0(3) . . ?
C32 Re1 Cl1 91.1(2) . . ?
C30 Re1 Cl1 175.0(3) . . ?
N1 Re1 Cl1 84.65(18) . . ?
N2 Re1 Cl1 81.13(16) . . ?
O8 Cl2 O6 119.0(11) . . ?
O8 Cl2 O9 108.0(10) . . ?
O6 Cl2 O9 119.5(12) . . ?
O8 Cl2 O7 105.3(11) . . ?
O6 Cl2 O7 102.5(10) . . ?
O9 Cl2 O7 99.4(9) . . ?
O8A Cl2A O9A 112.0(13) . . ?
O8A Cl2A O6A 117.7(14) . . ?
O9A Cl2A O6A 108.7(13) . . ?
O8A Cl2A O7A 114.4(14) . . ?
O9A Cl2A O7A 99.2(11) . . ?
O6A Cl2A O7A 102.9(12) . . ?
C34 C33 H33A 109.5 . . ?
C34 C33 H33B 109.5 . . ?
H33A C33 H33B 109.5 . . ?
C34 C33 H33C 109.5 . . ?
H33A C33 H33C 109.5 . . ?
H33B C33 H33C 109.5 . . ?
O4 C34 C33 124.1(11) . . ?
O4 C34 C35 120.7(11) . . ?
C33 C34 C35 114.9(9) . . ?
C34 C35 H35A 109.5 . . ?
C34 C35 H35B 109.5 . . ?
H35A C35 H35B 109.5 . . ?
C34 C35 H35C 109.5 . . ?
H35A C35 H35C 109.5 . . ?
H35B C35 H35C 109.5 . . ?
C37 C36 H36A 109.5 . . ?
C37 C36 H36B 109.5 . . ?
H36A C36 H36B 109.5 . . ?
C37 C36 H36C 109.5 . . ?
H36A C36 H36C 109.5 . . ?
H36B C36 H36C 109.5 . . ?
O5 C37 C36 124.1(15) . . ?
O5 C37 C38 118.9(14) . . ?
C36 C37 C38 113.0(12) . . ?
C37 C38 H38A 109.5 . . ?
C37 C38 H38B 109.5 . . ?
H38A C38 H38B 109.5 . . ?
C37 C38 H38C 109.5 . . ?
H38A C38 H38C 109.5 . . ?
H38B C38 H38C 109.5 . . ?

loop_
_geom_bond_atom_site_label_1
_geom_bond_atom_site_label_2
_geom_bond_distance
_geom_bond_site_symmetry_2
_geom_bond_publ_flag
C1 N1 1.343(11) . ?
C1 C2 1.380(14) . ?
C1 H1 0.9300 . ?
C2 C3 1.38(2) . ?
C2 H2 0.9300 . ?
C3 C4 1.351(19) . ?
C3 H3 0.9300 . ?
C4 C5 1.400(12) . ?
C4 H4 0.9300 . ?
C5 N1 1.350(11) . ?
C5 C6 1.472(13) . ?
C6 N2 1.362(10) . ?
C6 C7 1.372(12) . ?
C7 C8 1.371(16) . ?
C7 H7 0.9300 . ?
C8 C9 1.321(16) . ?
C8 H8 0.9300 . ?
C9 C10 1.385(12) . ?
C9 H9 0.9300 . ?
C10 N2 1.347(10) . ?
C10 N3 1.433(10) . ?
C11 N4 1.310(10) . ?
C11 N3 1.317(10) . ?
C11 H11 0.9300 . ?
C12 N3 1.501(11) . ?
C12 C13 1.509(13) . ?
C12 C16 1.528(17) . ?
C12 H12 0.9800 . ?
C13 C14 1.552(14) . ?
C13 H13A 0.9700 . ?
C13 H13B 0.9700 . ?
C14 C15 1.521(18) . ?
C14 H14A 0.9700 . ?
C14 H14B 0.9700 . ?
C15 C17 1.472(17) . ?
C15 N4 1.545(13) . ?
C15 C16 1.578(14) . ?
C16 C19 1.533(19) . ?
C16 C18 1.572(18) . ?
C17 H17A 0.9600 . ?
C17 H17B 0.9600 . ?
C17 H17C 0.9600 . ?
C18 H18A 0.9600 . ?
C18 H18B 0.9600 . ?
C18 H18C 0.9600 . ?
C19 H19A 0.9600 . ?
C19 H19B 0.9600 . ?
C19 H19C 0.9600 . ?
C20 N4 1.503(12) . ?
C20 C21 1.514(14) . ?
C20 H20A 0.9700 . ?
C20 H20B 0.9700 . ?
C21 C26 1.405(15) . ?
C21 C22 1.417(15) . ?
C22 C23 1.364(16) . ?
C22 C27 1.487(18) . ?
C23 C24 1.45(2) . ?
C23 H23 0.9300 . ?
C24 C25 1.36(2) . ?
C24 C29 1.51(2) . ?
C25 C26 1.38(2) . ?
C25 H25 0.9300 . ?
C26 C28 1.525(19) . ?
C27 H27A 0.9600 . ?
C27 H27B 0.9600 . ?
C27 H27C 0.9600 . ?
C28 H28A 0.9600 . ?
C28 H28B 0.9600 . ?
C28 H28C 0.9600 . ?
C29 H29A 0.9600 . ?
C29 H29B 0.9600 . ?
C29 H29C 0.9600 . ?
C30 O1 1.132(11) . ?
C30 Re1 1.927(8) . ?
C31 O2 1.160(11) . ?
C31 Re1 1.894(9) . ?
C32 O3 1.141(9) . ?
C32 Re1 1.913(8) . ?
N1 Re1 2.167(6) . ?
N2 Re1 2.228(6) . ?
Cl1 Re1 2.452(2) . ?
Cl2 O8 1.381(10) . ?
Cl2 O6 1.407(10) . ?
Cl2 O9 1.450(9) . ?
Cl2 O7 1.500(10) . ?
Cl2A O8A 1.316(14) . ?
Cl2A O9A 1.452(12) . ?
Cl2A O6A 1.457(13) . ?
Cl2A O7A 1.466(13) . ?
O4 C34 1.199(10) . ?
C33 C34 1.485(10) . ?
C33 H33A 0.9600 . ?
C33 H33B 0.9600 . ?
C33 H33C 0.9600 . ?
C34 C35 1.500(11) . ?
C35 H35A 0.9600 . ?
C35 H35B 0.9600 . ?
C35 H35C 0.9600 . ?
O5 C37 1.203(12) . ?
C36 C37 1.489(12) . ?
C36 H36A 0.9600 . ?
C36 H36B 0.9600 . ?
C36 H36C 0.9600 . ?
C37 C38 1.503(12) . ?
C38 H38A 0.9600 . ?
C38 H38B 0.9600 . ?
C38 H38C 0.9600 . ?
